data_1524878
loop_
_publ_author_name
'Markiv, V.Ya.'
'Belyavina, N.N.'

_publ_section_title
;
 Isothermal section of the Mn - Cu - Ga phase diagram at 500 deg. C
;
_journal_name_full 'Izvestiya Akademii Nauk SSSR, Metally'
_journal_page_first 198
_journal_page_last 201
_journal_volume 1986
_journal_year 1986
_chemical_formula_sum 'Cu1.2 Ga10 Mn10.8'
_chemical_name_systematic '(Cu1.2 Mn10.8) Ga10'
_space_group_IT_number 194
_symmetry_space_group_name_Hall '-P 6c 2c'
_symmetry_space_group_name_H-M 'P 63/m m c'
_cell_angle_alpha 90
_cell_angle_beta 90
_cell_angle_gamma 120
_cell_formula_units_Z 1
_cell_length_a 8.343
_cell_length_b 8.343
_cell_length_c 5.185
_cell_volume 312.553
_citation_journal_id_ASTM IZNMAQ
_cod_data_source_file Markiv_IZNMAQ_1986_1441.cif
_cod_data_source_block Cu1.2Ga10Mn10.8
_cod_original_cell_volume 312.5532
_cod_database_code 1524878

loop_
_symmetry_equiv_pos_as_xyz
x,y,z
x-y,x,z+1/2
-y,x-y,z
-x,-y,z+1/2
-x+y,-x,z
y,-x+y,z+1/2
-y,-x,-z+1/2
x-y,-y,-z
x,x-y,-z+1/2
y,x,-z
-x+y,y,-z+1/2
-x,-x+y,-z
-x,-y,-z
-x+y,-x,-z-1/2
y,-x+y,-z
x,y,-z-1/2
x-y,x,-z
-y,x-y,-z-1/2
y,x,z-1/2
-x+y,y,z
-x,-x+y,z-1/2
-y,-x,z
x-y,-y,z-1/2
x,x-y,z

loop_
_atom_site_label
_atom_site_type_symbol
_atom_site_fract_x
_atom_site_fract_y
_atom_site_fract_z
_atom_site_occupancy
_atom_site_U_iso_or_equiv
Ga3 Ga 0.809 0.618 0.25 1 0.0
Ga1 Ga 0 0 0 1 0.0
Mn1 Mn 0.5 0 0 0.9 0.0
Ga2 Ga 0.3333 0.6667 0.25 1 0.0
Mn2 Mn 0.159 0.318 0.25 0.9 0.0
Cu1 Cu 0.5 0 0 0.1 0.0
Cu2 Cu 0.159 0.318 0.25 0.1 0.0
